data_4079785
loop_
_publ_author_name
'Bakardjiev, Mario'
'\<St\'ibr, Bohumil'
'Holub, Josef'
'Gr\"uner, Bohum\'ir'
'Pad\<elkov\'a, Zde\<nka'
'R\%u\<zi\<cka, Ale\<s'

_publ_section_title
;
 Three Isomers of Aryl-Substituted Twelve-Vertex Ferratricarbollides
;
_journal_issue 2
_journal_name_full Organometallics
_journal_page_first 377
_journal_paper_doi 10.1021/om3011118
_journal_volume 32
_journal_year 2013
_chemical_formula_moiety 'C18 H22 B8 Fe'
_chemical_formula_sum 'C18 H22 B8 Fe'
_chemical_formula_weight 380.69
_chemical_name_systematic
; 
 ? 
;
_space_group_IT_number 14
_symmetry_cell_setting monoclinic
_symmetry_space_group_name_Hall '-P 2ybc'
_symmetry_space_group_name_H-M 'P 1 21/c 1'
_atom_sites_solution_hydrogens geom
_atom_sites_solution_primary direct
_atom_sites_solution_secondary difmap
_audit_creation_method SHELXL-97
_cell_angle_alpha 90
_cell_angle_beta 126.405(5)
_cell_angle_gamma 90
_cell_formula_units_Z 4
_cell_length_a 9.8100(6)
_cell_length_b 14.4851(9)
_cell_length_c 15.7640(9)
_cell_measurement_reflns_used 27427
_cell_measurement_temperature 150(1)
_cell_measurement_theta_max 27.5
_cell_measurement_theta_min 1
_cell_volume 1802.9(2)
_computing_cell_refinement 'COLLECT and DENZO'
_computing_data_collection 'COLLECT (Hooft, 1998) and DENZO (Otwinowski & Minor, 1997)'
_computing_data_reduction 'COLLECT and DENZO'
_computing_molecular_graphics 'PLATON (Spek, 2003)'
_computing_publication_material 'SHELXL-97 (Sheldrick, 2008)'
_computing_structure_refinement 'SHELXL-97 (Sheldrick, 1997)'
_computing_structure_solution 'SIR92 (Altomare et al., 1994)'
_diffrn_ambient_temperature 150(1)
_diffrn_detector_area_resol_mean 9.091
_diffrn_measured_fraction_theta_full 0.993
_diffrn_measured_fraction_theta_max 0.993
_diffrn_measurement_device_type 'Bruker Nonius KappaCCD area detector'
_diffrn_measurement_method '\f and \w scans to fill the Ewald sphere'
_diffrn_radiation_monochromator graphite
_diffrn_radiation_source 'fine-focus sealed tube'
_diffrn_radiation_type MoK\a
_diffrn_radiation_wavelength 0.71073
_diffrn_reflns_av_R_equivalents 0.0420
_diffrn_reflns_av_sigmaI/netI 0.0231
_diffrn_reflns_limit_h_max 12
_diffrn_reflns_limit_h_min -12
_diffrn_reflns_limit_k_max 18
_diffrn_reflns_limit_k_min -18
_diffrn_reflns_limit_l_max 20
_diffrn_reflns_limit_l_min -20
_diffrn_reflns_number 27262
_diffrn_reflns_theta_full 27.50
_diffrn_reflns_theta_max 27.50
_diffrn_reflns_theta_min 2.13
_diffrn_standards_number 0
_exptl_absorpt_coefficient_mu 0.835
_exptl_absorpt_correction_T_max 0.842
_exptl_absorpt_correction_T_min 0.786
_exptl_absorpt_correction_type integration
_exptl_absorpt_process_details
;
Gaussian integration (Coppens, 1970)
;
_exptl_crystal_colour red
_exptl_crystal_density_diffrn 1.403
_exptl_crystal_density_method 'not measured'
_exptl_crystal_description block
_exptl_crystal_F_000 784
_exptl_crystal_size_max 0.56
_exptl_crystal_size_mid 0.38
_exptl_crystal_size_min 0.30
_refine_diff_density_max 0.342
_refine_diff_density_min -0.416
_refine_diff_density_rms 0.063
_refine_ls_extinction_method none
_refine_ls_goodness_of_fit_ref 1.098
_refine_ls_hydrogen_treatment constr
_refine_ls_matrix_type full
_refine_ls_number_parameters 244
_refine_ls_number_reflns 4108
_refine_ls_number_restraints 0
_refine_ls_restrained_S_all 1.098
_refine_ls_R_factor_all 0.0424
_refine_ls_R_factor_gt 0.0322
_refine_ls_shift/su_max 0.002
_refine_ls_shift/su_mean 0.000
_refine_ls_structure_factor_coef Fsqd
_refine_ls_weighting_details 'calc w=1/[\s^2^(Fo^2^)+(0.0303P)^2^+1.4449P] where P=(Fo^2^+2Fc^2^)/3'
_refine_ls_weighting_scheme calc
_refine_ls_wR_factor_gt 0.0739
_refine_ls_wR_factor_ref 0.0811
_reflns_number_gt 3539
_reflns_number_total 4108
_reflns_threshold_expression >2sigma(I)
_cod_data_source_file om3011118_si_004.cif
_cod_data_source_block shelxl
_cod_original_sg_symbol_H-M 'P 21/c'
_cod_database_code 4079785

loop_
_symmetry_equiv_pos_as_xyz
'x, y, z'
'-x, y+1/2, -z+1/2'
'-x, -y, -z'
'x, -y-1/2, z-1/2'

loop_
_atom_site_label
_atom_site_type_symbol
_atom_site_fract_x
_atom_site_fract_y
_atom_site_fract_z
_atom_site_U_iso_or_equiv
_atom_site_adp_type
_atom_site_occupancy
_atom_site_symmetry_multiplicity
_atom_site_calc_flag
_atom_site_refinement_flags
Fe1 Fe 1.01544(3) 0.187576(17) 0.871978(18) 0.01777(8) Uani 1 1 d .
C16 C 1.0330(3) 0.31071(15) 0.94180(16) 0.0371(5) Uani 1 1 d .
H16 H 0.9570 0.3595 0.9087 0.045 Uiso 1 1 d R
C2 C 1.0664(2) 0.10573(12) 0.78948(13) 0.0207(3) Uani 1 1 d .
H2 H 1.2036 0.1018 0.8286 0.025 Uiso 1 1 d R
C4 C 0.7991(2) 0.11118(13) 0.79536(14) 0.0226(4) Uani 1 1 d .
H4 H 0.7434 0.1112 0.8387 0.027 Uiso 1 1 d R
B6 B 0.9665(2) 0.20568(13) 0.72892(15) 0.0192(4) Uani 1 1 d .
H6 H 1.0274 0.2679 0.7256 0.023 Uiso 1 1 d R
C18 C 0.6682(2) 0.21889(12) 0.52232(13) 0.0197(3) Uani 1 1 d .
C10 C 0.7673(2) 0.16345(12) 0.62282(13) 0.0187(3) Uani 1 1 d .
C19 C 0.6706(2) 0.31363(12) 0.52453(14) 0.0206(3) Uani 1 1 d .
H19 H 0.7368 0.3439 0.5891 0.025 Uiso 1 1 d R
B5 B 0.7873(2) 0.20929(14) 0.73324(15) 0.0202(4) Uani 1 1 d .
H5 H 0.7288 0.2742 0.7329 0.024 Uiso 1 1 d R
C20 C 0.5743(2) 0.36666(12) 0.43004(14) 0.0200(3) Uani 1 1 d .
B3 B 0.9800(3) 0.05041(14) 0.84360(16) 0.0228(4) Uani 1 1 d .
H3 H 1.0517 0.0117 0.9182 0.027 Uiso 1 1 d R
C25 C 0.4748(2) 0.31997(13) 0.33146(14) 0.0215(3) Uani 1 1 d .
C22 C 0.4771(3) 0.51256(14) 0.33764(16) 0.0305(4) Uani 1 1 d .
H22 H 0.4770 0.5767 0.3392 0.037 Uiso 1 1 d R
B9 B 0.6597(3) 0.10924(15) 0.66204(16) 0.0243(4) Uani 1 1 d .
H9 H 0.5211 0.1113 0.6173 0.029 Uiso 1 1 d R
B12 B 0.7564(3) 0.04394(14) 0.61707(17) 0.0256(4) Uani 1 1 d .
H12 H 0.6819 0.0033 0.5439 0.031 Uiso 1 1 d R
B11 B 0.9413(3) 0.10325(14) 0.65555(16) 0.0230(4) Uani 1 1 d .
H11 H 0.9870 0.1009 0.6066 0.028 Uiso 1 1 d R
C13 C 1.2568(2) 0.21542(14) 1.00248(15) 0.0298(4) Uani 1 1 d .
H13 H 1.3558 0.1903 1.0169 0.036 Uiso 1 1 d R
C24 C 0.3778(2) 0.37233(14) 0.23724(14) 0.0265(4) Uani 1 1 d .
H24 H 0.3127 0.3422 0.1726 0.032 Uiso 1 1 d R
C27 C 0.5696(3) 0.17354(13) 0.42350(15) 0.0292(4) Uani 1 1 d .
H27 H 0.5680 0.1094 0.4210 0.035 Uiso 1 1 d R
B7 B 0.9546(3) 0.00681(14) 0.72814(17) 0.0271(4) Uani 1 1 d .
H7 H 1.0122 -0.0587 0.7292 0.032 Uiso 1 1 d R
B8 B 0.7787(3) 0.01038(15) 0.73186(17) 0.0286(5) Uani 1 1 d .
H8 H 0.7198 -0.0529 0.7351 0.034 Uiso 1 1 d R
C26 C 0.4770(3) 0.22295(14) 0.33162(15) 0.0312(4) Uani 1 1 d .
H26 H 0.4138 0.1915 0.2677 0.037 Uiso 1 1 d R
C14 C 1.1608(3) 0.17759(15) 1.03393(15) 0.0327(4) Uani 1 1 d .
H14 H 1.1844 0.1235 1.0721 0.039 Uiso 1 1 d R
C21 C 0.5730(2) 0.46423(13) 0.43009(15) 0.0267(4) Uani 1 1 d .
H21 H 0.6381 0.4959 0.4937 0.032 Uiso 1 1 d R
C23 C 0.3789(2) 0.46638(14) 0.24053(15) 0.0290(4) Uani 1 1 d .
H23 H 0.3143 0.5001 0.1783 0.035 Uiso 1 1 d R
C17 C 1.1783(3) 0.29711(14) 0.94588(15) 0.0317(4) Uani 1 1 d .
H17 H 1.2167 0.3354 0.9168 0.038 Uiso 1 1 d R
C15 C 1.0218(3) 0.23688(17) 0.99617(17) 0.0392(5) Uani 1 1 d .
H15 H 0.9377 0.2289 1.0058 0.047 Uiso 1 1 d R

loop_
_atom_site_aniso_label
_atom_site_aniso_U_11
_atom_site_aniso_U_22
_atom_site_aniso_U_33
_atom_site_aniso_U_23
_atom_site_aniso_U_13
_atom_site_aniso_U_12
Fe1 0.01731(13) 0.01908(13) 0.01492(13) -0.00176(9) 0.00847(10) -0.00120(9)
C16 0.0416(12) 0.0284(10) 0.0242(10) -0.0084(8) 0.0102(9) 0.0065(9)
C2 0.0187(8) 0.0222(9) 0.0192(8) -0.0016(7) 0.0102(7) 0.0003(7)
C4 0.0187(8) 0.0291(10) 0.0185(8) 0.0020(7) 0.0103(7) -0.0022(7)
B6 0.0167(9) 0.0205(10) 0.0173(9) -0.0018(7) 0.0085(8) -0.0024(7)
C18 0.0166(8) 0.0235(8) 0.0173(8) -0.0003(7) 0.0092(7) -0.0008(6)
C10 0.0177(8) 0.0195(8) 0.0167(8) -0.0019(6) 0.0091(7) -0.0014(6)
C19 0.0181(8) 0.0243(9) 0.0164(8) -0.0028(7) 0.0086(7) -0.0011(7)
B5 0.0198(9) 0.0224(10) 0.0179(9) -0.0010(7) 0.0110(8) 0.0012(7)
C20 0.0163(8) 0.0238(9) 0.0199(8) -0.0010(7) 0.0107(7) -0.0017(6)
B3 0.0229(10) 0.0210(10) 0.0194(9) 0.0013(7) 0.0098(8) -0.0016(8)
C25 0.0186(8) 0.0271(9) 0.0179(8) -0.0012(7) 0.0103(7) -0.0031(7)
C22 0.0312(10) 0.0240(9) 0.0317(10) 0.0032(8) 0.0161(9) 0.0018(8)
B9 0.0177(9) 0.0297(11) 0.0207(10) 0.0000(8) 0.0088(8) -0.0058(8)
B12 0.0283(10) 0.0183(9) 0.0222(10) -0.0021(8) 0.0106(8) -0.0027(8)
B11 0.0228(10) 0.0239(10) 0.0209(9) -0.0023(8) 0.0123(8) 0.0021(8)
C13 0.0221(9) 0.0333(10) 0.0197(9) -0.0059(7) 0.0046(7) -0.0042(8)
C24 0.0214(9) 0.0349(10) 0.0184(9) -0.0001(7) 0.0092(7) -0.0032(8)
C27 0.0358(10) 0.0225(9) 0.0214(9) -0.0038(7) 0.0126(8) -0.0046(8)
B7 0.0301(11) 0.0187(10) 0.0238(10) -0.0018(8) 0.0113(9) 0.0032(8)
B8 0.0276(11) 0.0238(10) 0.0233(10) 0.0003(8) 0.0090(9) -0.0085(8)
C26 0.0368(11) 0.0284(10) 0.0168(9) -0.0053(7) 0.0096(8) -0.0080(8)
C14 0.0420(11) 0.0317(11) 0.0154(9) -0.0014(7) 0.0121(8) -0.0060(9)
C21 0.0259(9) 0.0248(9) 0.0248(9) -0.0031(7) 0.0125(8) -0.0012(7)
C23 0.0235(9) 0.0346(11) 0.0241(9) 0.0079(8) 0.0114(8) 0.0027(8)
C17 0.0380(11) 0.0252(10) 0.0227(9) -0.0064(7) 0.0130(8) -0.0119(8)
C15 0.0392(12) 0.0573(15) 0.0275(11) -0.0193(10) 0.0234(10) -0.0118(10)

loop_
_atom_type_symbol
_atom_type_description
_atom_type_scat_dispersion_real
_atom_type_scat_dispersion_imag
_atom_type_scat_source
C C 0.0033 0.0016 'International Tables Vol C Tables 4.2.6.8 and 6.1.1.4'
H H 0.0000 0.0000 'International Tables Vol C Tables 4.2.6.8 and 6.1.1.4'
B B 0.0013 0.0007 'International Tables Vol C Tables 4.2.6.8 and 6.1.1.4'
Fe Fe 0.3463 0.8444 'International Tables Vol C Tables 4.2.6.8 and 6.1.1.4'

loop_
_exptl_crystal_face_index_h
_exptl_crystal_face_index_k
_exptl_crystal_face_index_l
_exptl_crystal_face_perp_dist
1 0 0 0.107
-1 0 1 0.171
-1 0 -1 0.151
0 0 1 0.236
0 -1 0 0.124
0 1 1 0.137
0 1 -1 0.150
0 1 0 0.188
-1 0 0 0.147

loop_
_geom_angle_atom_site_label_1
_geom_angle_atom_site_label_2
_geom_angle_atom_site_label_3
_geom_angle
B5 Fe1 B3 88.79(8)
B5 Fe1 B6 52.84(8)
B3 Fe1 B6 89.14(8)
B5 Fe1 C2 86.17(8)
B3 Fe1 C2 50.15(8)
B6 Fe1 C2 49.29(7)
B5 Fe1 C4 49.26(8)
B3 Fe1 C4 49.64(8)
B6 Fe1 C4 86.27(7)
C2 Fe1 C4 82.46(7)
B5 Fe1 C16 97.58(8)
B3 Fe1 C16 157.42(9)
B6 Fe1 C16 111.99(9)
C2 Fe1 C16 151.50(9)
C4 Fe1 C16 121.16(9)
B5 Fe1 C15 111.46(9)
B3 Fe1 C15 117.23(9)
B6 Fe1 C15 150.61(10)
C2 Fe1 C15 159.41(9)
C4 Fe1 C15 100.72(8)
C16 Fe1 C15 40.39(10)
B5 Fe1 C17 118.87(8)
B3 Fe1 C17 149.19(9)
B6 Fe1 C17 97.03(8)
C2 Fe1 C17 114.23(8)
C4 Fe1 C17 160.48(8)
C16 Fe1 C17 39.97(9)
C15 Fe1 C17 67.46(9)
B5 Fe1 C13 158.68(8)
B3 Fe1 C13 111.06(8)
B6 Fe1 C13 117.43(8)
C2 Fe1 C13 100.40(8)
C4 Fe1 C13 151.28(8)
C16 Fe1 C13 67.15(9)
C15 Fe1 C13 67.14(9)
C17 Fe1 C13 40.00(8)
B5 Fe1 C14 149.22(9)
B3 Fe1 C14 96.13(8)
B6 Fe1 C14 157.05(9)
C2 Fe1 C14 120.01(8)
C4 Fe1 C14 114.07(8)
C16 Fe1 C14 67.66(9)
C15 Fe1 C14 40.11(9)
C17 Fe1 C14 67.56(8)
C13 Fe1 C14 40.06(8)
C17 C16 C15 107.95(19)
C17 C16 Fe1 70.19(11)
C15 C16 Fe1 69.85(12)
C17 C16 H16 125.9
C15 C16 H16 126.1
Fe1 C16 H16 125.2
B6 C2 B11 64.37(11)
B6 C2 B7 115.80(14)
B11 C2 B7 62.14(12)
B6 C2 B3 112.86(14)
B11 C2 B3 113.70(14)
B7 C2 B3 63.28(12)
B6 C2 Fe1 65.21(9)
B11 C2 Fe1 122.51(12)
B7 C2 Fe1 122.13(12)
B3 C2 Fe1 64.67(9)
B6 C2 H2 117.9
B11 C2 H2 115.9
B7 C2 H2 115.8
B3 C2 H2 119.9
Fe1 C2 H2 110.8
B5 C4 B9 64.43(12)
B5 C4 B3 112.85(14)
B9 C4 B3 113.88(14)
B5 C4 B8 115.72(14)
B9 C4 B8 62.17(12)
B3 C4 B8 63.26(12)
B5 C4 Fe1 64.89(9)
B9 C4 Fe1 122.28(12)
B3 C4 Fe1 64.72(9)
B8 C4 Fe1 121.95(12)
B5 C4 H4 118.2
B9 C4 H4 116.0
B3 C4 H4 119.5
B8 C4 H4 115.7
Fe1 C4 H4 111.0
C2 B6 C10 100.56(13)
C2 B6 B5 104.81(13)
C10 B6 B5 59.27(10)
C2 B6 B11 58.06(11)
C10 B6 B11 56.91(10)
B5 B6 B11 106.43(13)
C2 B6 Fe1 65.50(9)
C10 B6 Fe1 114.12(11)
B5 B6 Fe1 63.45(9)
B11 B6 Fe1 117.31(12)
C2 B6 H6 125.4
C10 B6 H6 124.5
B5 B6 H6 123.3
B11 B6 H6 120.9
Fe1 B6 H6 112.5
C19 C18 C27 118.81(17)
C19 C18 C10 121.02(16)
C27 C18 C10 120.17(16)
C18 C10 B9 118.44(14)
C18 C10 B11 119.81(14)
B9 C10 B11 112.37(14)
C18 C10 B12 119.72(14)
B9 C10 B12 61.63(12)
B11 C10 B12 61.57(12)
C18 C10 B5 117.50(14)
B9 C10 B5 62.84(11)
B11 C10 B5 112.97(13)
B12 C10 B5 113.27(14)
C18 C10 B6 118.20(14)
B9 C10 B6 113.13(13)
B11 C10 B6 62.80(11)
B12 C10 B6 113.29(13)
B5 C10 B6 61.39(11)
C18 C19 C20 121.45(16)
C18 C19 H19 119.3
C20 C19 H19 119.3
C4 B5 C10 100.64(13)
C4 B5 B6 105.35(13)
C10 B5 B6 59.34(10)
C4 B5 B9 57.94(11)
C10 B5 B9 56.88(10)
B6 B5 B9 106.57(14)
C4 B5 Fe1 65.85(9)
C10 B5 Fe1 114.39(11)
B6 B5 Fe1 63.71(9)
B9 B5 Fe1 117.51(12)
C4 B5 H5 125.3
C10 B5 H5 124.5
B6 B5 H5 122.9
B9 B5 H5 121.1
Fe1 B5 H5 112.2
C21 C20 C25 118.38(16)
C21 C20 C19 122.62(16)
C25 C20 C19 119.00(16)
C4 B3 C2 103.17(13)
C4 B3 B8 58.65(12)
C2 B3 B8 104.11(14)
C4 B3 B7 104.34(14)
C2 B3 B7 58.24(11)
B8 B3 B7 58.78(12)
C4 B3 Fe1 65.64(9)
C2 B3 Fe1 65.18(9)
B8 B3 Fe1 118.70(13)
B7 B3 Fe1 118.13(13)
C4 B3 H3 125.2
C2 B3 H3 125.3
B8 B3 H3 121.2
B7 B3 H3 121.3
Fe1 B3 H3 110.3
C26 C25 C24 122.48(17)
C26 C25 C20 118.26(17)
C24 C25 C20 119.26(17)
C21 C22 C23 120.74(19)
C21 C22 H22 119.6
C23 C22 H22 119.6
C4 B9 C10 103.02(13)
C4 B9 B12 106.11(15)
C10 B9 B12 60.14(11)
C4 B9 B8 59.40(12)
C10 B9 B8 106.21(15)
B12 B9 B8 59.92(13)
C4 B9 B5 57.64(11)
C10 B9 B5 60.28(11)
B12 B9 B5 109.99(14)
B8 B9 B5 107.86(14)
C4 B9 H9 125.1
C10 B9 H9 123.6
B12 B9 H9 120.9
B8 B9 H9 122.1
B5 B9 H9 120.9
C10 B12 B8 104.86(15)
C10 B12 B11 58.30(11)
B8 B12 B11 107.91(15)
C10 B12 B9 58.23(11)
B8 B12 B9 60.08(13)
B11 B12 B9 106.90(14)
C10 B12 B7 104.81(14)
B8 B12 B7 60.14(13)
B11 B12 B7 60.09(12)
B9 B12 B7 107.76(15)
C10 B12 H12 124.8
B8 B12 H12 122.1
B11 B12 H12 122.0
B9 B12 H12 121.9
B7 B12 H12 122.3
C2 B11 C10 102.76(13)
C2 B11 B12 105.99(15)
C10 B11 B12 60.13(11)
C2 B11 B7 59.28(11)
C10 B11 B7 106.14(15)
B12 B11 B7 59.99(12)
C2 B11 B6 57.57(10)
C10 B11 B6 60.29(11)
B12 B11 B6 110.09(14)
B7 B11 B6 107.84(14)
C2 B11 H11 125.3
C10 B11 H11 123.8
B12 B11 H11 120.7
B7 B11 H11 121.9
B6 B11 H11 121.1
C17 C13 C14 108.77(19)
C17 C13 Fe1 69.98(11)
C14 C13 Fe1 70.27(11)
C17 C13 H13 125.7
C14 C13 H13 125.5
Fe1 C13 H13 125.7
C23 C24 C25 120.64(18)
C23 C24 H24 119.7
C25 C24 H24 119.7
C26 C27 C18 120.83(18)
C26 C27 H27 119.6
C18 C27 H27 119.6
C2 B7 B12 105.40(14)
C2 B7 B11 58.58(11)
B12 B7 B11 59.93(12)
C2 B7 B8 105.57(15)
B12 B7 B8 59.89(12)
B11 B7 B8 107.58(15)
C2 B7 B3 58.48(11)
B12 B7 B3 107.90(15)
B11 B7 B3 106.94(14)
B8 B7 B3 60.41(12)
C2 B7 H7 124.2
B12 B7 H7 122.2
B11 B7 H7 122.3
B8 B7 H7 122.0
B3 B7 H7 121.8
C4 B8 B12 105.41(15)
C4 B8 B9 58.43(12)
B12 B8 B9 60.00(12)
C4 B8 B7 105.49(14)
B12 B8 B7 59.97(13)
B9 B8 B7 107.56(15)
C4 B8 B3 58.08(11)
B12 B8 B3 108.28(15)
B9 B8 B3 106.63(15)
B7 B8 B3 60.81(12)
C4 B8 H8 124.4
B12 B8 H8 122.0
B9 B8 H8 122.3
B7 B8 H8 121.9
B3 B8 H8 121.8
C27 C26 C25 121.64(18)
C27 C26 H26 119.2
C25 C26 H26 119.2
C13 C14 C15 107.19(19)
C13 C14 Fe1 69.68(11)
C15 C14 Fe1 69.50(11)
C13 C14 H14 126.4
C15 C14 H14 126.4
Fe1 C14 H14 125.7
C22 C21 C20 120.79(18)
C22 C21 H21 119.6
C20 C21 H21 119.6
C24 C23 C22 120.19(18)
C24 C23 H23 119.9
C22 C23 H23 119.9
C16 C17 C13 107.87(19)
C16 C17 Fe1 69.83(12)
C13 C17 Fe1 70.02(11)
C16 C17 H17 126.3
C13 C17 H17 125.9
Fe1 C17 H17 126.0
C14 C15 C16 108.22(19)
C14 C15 Fe1 70.40(11)
C16 C15 Fe1 69.76(12)
C14 C15 H15 125.8
C16 C15 H15 126.0
Fe1 C15 H15 125.8

loop_
_geom_bond_atom_site_label_1
_geom_bond_atom_site_label_2
_geom_bond_distance
Fe1 B5 2.020(2)
Fe1 B3 2.021(2)
Fe1 B6 2.025(2)
Fe1 C2 2.0294(17)
Fe1 C4 2.0359(18)
Fe1 C16 2.049(2)
Fe1 C15 2.050(2)
Fe1 C17 2.0536(19)
Fe1 C13 2.0541(19)
Fe1 C14 2.0618(19)
C16 C17 1.402(3)
C16 C15 1.415(3)
C16 H16 0.9300
C2 B6 1.691(3)
C2 B11 1.700(3)
C2 B7 1.712(3)
C2 B3 1.717(3)
C2 H2 1.1000
C4 B5 1.690(3)
C4 B9 1.696(3)
C4 B3 1.703(3)
C4 B8 1.713(3)
C4 H4 1.0999
B6 C10 1.763(2)
B6 B5 1.800(3)
B6 B11 1.806(3)
B6 H6 1.1000
C18 C19 1.373(2)
C18 C27 1.416(2)
C18 C10 1.507(2)
C10 B9 1.699(3)
C10 B11 1.701(3)
C10 B12 1.734(3)
C10 B5 1.762(3)
C19 C20 1.425(2)
C19 H19 0.9300
B5 B9 1.805(3)
B5 H5 1.1001
C20 C21 1.413(3)
C20 C25 1.423(2)
B3 B8 1.792(3)
B3 B7 1.799(3)
B3 H3 1.1000
C25 C26 1.405(3)
C25 C24 1.418(3)
C22 C21 1.368(3)
C22 C23 1.403(3)
C22 H22 0.9300
B9 B12 1.759(3)
B9 B8 1.760(3)
B9 H9 1.1000
B12 B8 1.758(3)
B12 B11 1.758(3)
B12 B7 1.759(3)
B12 H12 1.1000
B11 B7 1.761(3)
B11 H11 1.1000
C13 C17 1.405(3)
C13 C14 1.410(3)
C13 H13 0.9300
C24 C23 1.363(3)
C24 H24 0.9299
C27 C26 1.369(3)
C27 H27 0.9301
B7 B8 1.762(3)
B7 H7 1.1000
B8 H8 1.1000
C26 H26 0.9300
C14 C15 1.410(3)
C14 H14 0.9300
C21 H21 0.9299
C23 H23 0.9300
C17 H17 0.9300
C15 H15 0.9300
